data_1535453
loop_
_publ_author_name
'Miyawaki, R.'
'Nakai, I.'
'Nagashima, K.'

_publ_section_title
;
 A refinement of the crystal structure of gadolinite
;
_journal_name_full 'American Mineralogist'
_journal_page_first 948
_journal_page_last 953
_journal_volume 69
_journal_year 1984
_chemical_formula_sum 'Be2 Eu0.7 Fe0.86 H0.28 O10 Si2 Y1.3'
_chemical_name_systematic 'Fe0.86 (Y1.3 Eu0.7) Be2 (Si O4)2 (O1.72 (O H)0.28)'
_space_group_IT_number 14
_symmetry_space_group_name_Hall '-P 2yab'
_symmetry_space_group_name_H-M 'P 1 21/a 1'
_cell_angle_alpha 90
_cell_angle_beta 90.31
_cell_angle_gamma 90
_cell_formula_units_Z 2
_cell_length_a 10
_cell_length_b 7.565
_cell_length_c 4.768
_cell_volume 360.694
_citation_journal_id_ASTM AMMIAY
_cod_data_source_file Miyawaki_AMMIAY_1984_1680.cif
_cod_data_source_block H0.28Be2Eu0.7Fe0.86O10Si2Y1.3
_cod_original_cell_volume 360.6939
_cod_original_sg_symbol_Hall '-P 2ybc (z,y,-x)'
_cod_original_formula_sum 'H0.28 Be2 Eu0.7 Fe0.86 O10 Si2 Y1.3'
_cod_database_code 1535453

loop_
_symmetry_equiv_pos_as_xyz
x,y,z
-x+1/2,y+1/2,-z
-x,-y,-z
x-1/2,-y-1/2,z

loop_
_atom_site_label
_atom_site_type_symbol
_atom_site_fract_x
_atom_site_fract_y
_atom_site_fract_z
_atom_site_occupancy
_atom_site_U_iso_or_equiv
O1 O-2 0.0303 0.4131 0.7607 1 0.0
O3 O-2 0.1954 0.3476 0.3089 1 0.0
Fe1 Fe+2 0 0 0 0.864 0.0
Si1 Si+4 0.07822 0.2785 0.5192 1 0.0
O5 O-2 0.3329 0.4126 0.7979 1 0.0
Be1 Be+2 0.3355 0.4143 0.4642 1 0.0
Eu1 Eu+3 0.32854 0.10828 0.00013 0.353 0.0
O2 O-2 0.4518 0.2871 0.3248 1 0.0
Y1 Y+3 0.32854 0.10828 0.00013 0.647 0.0
O4 O-2 0.1419 0.1065 0.6847 1 0.0
